data_7715847
loop_
_publ_author_name
'Handzlik, Gabriela'
'Dziubek, Kamil F.'
'Hanfland, Michael'
'Pinkowicz, Dawid'

_publ_section_title
;
 Simultaneous manipulation of iron(II) spin crossover and LIESST behaviour
 using pressure, temperature and light.
;
_journal_issue 18
_journal_name_full 'Dalton transactions (Cambridge, England : 2003)'
_journal_page_first 7677
_journal_page_last 7681
_journal_paper_doi 10.1039/d4dt00509k
_journal_volume 53
_journal_year 2024
_chemical_formula_moiety 'C32 H32 Fe2 N24 Nb, 4(H2 O)'
_chemical_formula_sum 'C32 H40 Fe2 N24 Nb O4'
_chemical_formula_weight 1029.49
_chemical_name_systematic
'catena-[tetrakis(m2-Cyano)-octakis(1H-pyrazole-N2)-tetracyano-di-iron(ii)-niobium(iv) tetrahydrate]'
_chemical_properties_physical Air-sensitive
_space_group_crystal_system tetragonal
_space_group_IT_number 88
_space_group_name_Hall '-I 4ad'
_space_group_name_H-M_alt 'I 41/a :2'
_atom_sites_solution_hydrogens mixed
_atom_sites_solution_primary dual
_audit_creation_date 2024-01-17
_audit_creation_method
;
Olex2 1.5
(compiled 2023.08.24 svn.re1ec1418 for OlexSys, GUI svn.r6817)
;
_audit_update_record
;
2024-03-15 deposited with the CCDC.	2024-04-09 downloaded from the CCDC.
;
_cell_angle_alpha 90
_cell_angle_beta 90
_cell_angle_gamma 90
_cell_formula_units_Z 4
_cell_length_a 20.7576(7)
_cell_length_b 20.7576(7)
_cell_length_c 9.3174(17)
_cell_measurement_reflns_used 932
_cell_measurement_temperature 100.00
_cell_measurement_theta_max 18.9300
_cell_measurement_theta_min 1.7860
_cell_volume 4014.7(8)
_computing_cell_refinement 'CrysAlisPro 1.171.41.119a (Rigaku OD, 2021)'
_computing_data_collection 'CrysAlisPro 1.171.41.119a (Rigaku OD, 2021)'
_computing_data_reduction 'CrysAlisPro 1.171.41.119a (Rigaku OD, 2021)'
_computing_molecular_graphics 'Olex2 1.5 (Dolomanov et al., 2009)'
_computing_publication_material 'Olex2 1.5 (Dolomanov et al., 2009)'
_computing_structure_refinement 'SHELXL 2019/2 (Sheldrick, 2015)'
_computing_structure_solution 'SHELXT 2018/2 (Sheldrick, 2018)'
_diffrn_ambient_pressure 1250000
_diffrn_ambient_temperature 100.00
_diffrn_detector 'Hybrid Pixel Array Detector'
_diffrn_detector_area_resol_mean 13.3333
_diffrn_measured_fraction_theta_full 0.642
_diffrn_measured_fraction_theta_max 0.358
_diffrn_measurement_details
;
List of Runs (angles in degrees, time in seconds):

  # Type    Start    End  Width  t~exp~   \w     \q     \k     \f   Frames
#--------------------------------------------------------------------------
  1  \w    -32.00  32.00   0.50    0.20    --    0.00   0.00   0.00  128
;
_diffrn_measurement_device 'abstract diffractometer'
_diffrn_measurement_device_type 'esperanto-CrysAlisPro-abstract goniometer imported esperanto images'
_diffrn_measurement_method '\w scans'
_diffrn_orient_matrix_type 'CrysAlisPro convention (1999,Acta A55,543-557)'
_diffrn_orient_matrix_UB_11 -0.0003925000
_diffrn_orient_matrix_UB_12 0.0076792000
_diffrn_orient_matrix_UB_13 0.0404988000
_diffrn_orient_matrix_UB_21 0.0028664000
_diffrn_orient_matrix_UB_22 0.0180580000
_diffrn_orient_matrix_UB_23 -0.0168179000
_diffrn_orient_matrix_UB_31 -0.0195378000
_diffrn_orient_matrix_UB_32 0.0024656000
_diffrn_orient_matrix_UB_33 -0.0032828000
_diffrn_radiation_monochromator synchrotron
_diffrn_radiation_probe x-ray
_diffrn_radiation_type synchrotron
_diffrn_radiation_wavelength 0.41008
_diffrn_reflns_av_R_equivalents 0.0553
_diffrn_reflns_av_unetI/netI 0.0842
_diffrn_reflns_Laue_measured_fraction_full 0.642
_diffrn_reflns_Laue_measured_fraction_max 0.358
_diffrn_reflns_limit_h_max 27
_diffrn_reflns_limit_h_min -26
_diffrn_reflns_limit_k_max 27
_diffrn_reflns_limit_k_min -26
_diffrn_reflns_limit_l_max 7
_diffrn_reflns_limit_l_min -7
_diffrn_reflns_number 3719
_diffrn_reflns_point_group_measured_fraction_full 0.642
_diffrn_reflns_point_group_measured_fraction_max 0.358
_diffrn_reflns_theta_full 14.244
_diffrn_reflns_theta_max 20.165
_diffrn_reflns_theta_min 1.787
_diffrn_source 'ESRF ID15B'
_exptl_absorpt_coefficient_mu 0.590
_exptl_absorpt_correction_T_max 1.00000
_exptl_absorpt_correction_T_min 0.35300
_exptl_absorpt_correction_type multi-scan
_exptl_absorpt_process_details
;
CrysAlisPro 1.171.41.119a (Rigaku Oxford Diffraction, 2021)
Empirical absorption correction using spherical harmonics,
implemented in SCALE3 ABSPACK scaling algorithm.
;
_exptl_crystal_colour violet
_exptl_crystal_density_diffrn 1.703
_exptl_crystal_description block
_exptl_crystal_F_000 2100
_exptl_crystal_preparation 'Magnetic properties'
_exptl_crystal_recrystallization_method 'Re-crystallisation from solvent: water'
_exptl_crystal_size_max 0.1
_exptl_crystal_size_mid 0.1
_exptl_crystal_size_min 0.03
_refine_diff_density_max 0.462
_refine_diff_density_min -0.316
_refine_diff_density_rms 0.086
_refine_ls_extinction_method none
_refine_ls_goodness_of_fit_ref 0.949
_refine_ls_hydrogen_treatment mixed
_refine_ls_matrix_type full
_refine_ls_number_parameters 152
_refine_ls_number_reflns 1788
_refine_ls_number_restraints 3
_refine_ls_restrained_S_all 0.949
_refine_ls_R_factor_all 0.0603
_refine_ls_R_factor_gt 0.0454
_refine_ls_shift/su_max 0.000
_refine_ls_shift/su_mean 0.000
_refine_ls_structure_factor_coef Fsqd
_refine_ls_weighting_details 'w=1/[\s^2^(Fo^2^)+(0.0348P)^2^] where P=(Fo^2^+2Fc^2^)/3'
_refine_ls_weighting_scheme calc
_refine_ls_wR_factor_gt 0.1028
_refine_ls_wR_factor_ref 0.1083
_reflns_Friedel_coverage 0.000
_reflns_number_gt 1353
_reflns_number_total 1788
_reflns_threshold_expression 'I > 2\s(I)'
_cod_data_source_file d4dt00509k2.cif
_cod_data_source_block fenb_0028
_cod_depositor_comments 'Adding full bibliography for 7715833--7715849.cif.'
_cod_original_sg_symbol_H-M 'I 41/a'
_cod_database_code 7715847
_shelx_shelxl_version_number 2019/2
_chemical_oxdiff_formula 'C11 H10 N O'
_shelx_space_group_comment
;
The symmetry employed for this shelxl refinement is uniquely defined
by the following loop, which should always be used as a source of
symmetry information in preference to the above space-group names.
They are only intended as comments.
;
_olex2_refinement_description
;
1. Fixed Uiso
 At 1.2 times of:
  All C(H) groups, All N(H) groups
2. Restrained distances
 O1-H2
 0.95 with sigma of 0.02
 O1-H1
 0.95 with sigma of 0.02
 H1-H2
 1.5 with sigma of 0.04
3.a Aromatic/amide H refined with riding coordinates:
 N4(H3), N6(H7), C3(H6), C6(H10), C5(H4), C8(H8), C7(H9), C4(H5)
;
_olex2_submission_special_instructions 'No special instructions were received'
_oxdiff_diffrn_reflns_filtered 403
_oxdiff_exptl_absorpt_empirical_details
;
Empirical correction (ABSPACK) includes:
- Absorption correction using spherical harmonics
- Frame scaling
- Detector area scaling
;
_oxdiff_exptl_absorpt_empirical_full_max 2.606
_oxdiff_exptl_absorpt_empirical_full_min 0.675

loop_
_space_group_symop_operation_xyz
'x, y, z'
'-x+1/2, -y, z+1/2'
'-y+3/4, x+1/4, z+1/4'
'y+3/4, -x+3/4, z+3/4'
'x+1/2, y+1/2, z+1/2'
'-x+1, -y+1/2, z+1'
'-y+5/4, x+3/4, z+3/4'
'y+5/4, -x+5/4, z+5/4'
'-x, -y, -z'
'x-1/2, y, -z-1/2'
'y-3/4, -x-1/4, -z-1/4'
'-y-3/4, x-3/4, -z-3/4'
'-x+1/2, -y+1/2, -z+1/2'
'x, y+1/2, -z'
'y-1/4, -x+1/4, -z+1/4'
'-y-1/4, x-1/4, -z-1/4'

loop_
_atom_site_label
_atom_site_type_symbol
_atom_site_fract_x
_atom_site_fract_y
_atom_site_fract_z
_atom_site_U_iso_or_equiv
_atom_site_adp_type
_atom_site_occupancy
_atom_site_site_symmetry_order
_atom_site_calc_flag
_atom_site_refinement_flags_posn
_atom_site_refinement_flags_adp
_atom_site_refinement_flags_occupancy
_atom_site_disorder_assembly
_atom_site_disorder_group
Nb1 Nb 0.500000 0.250000 0.375000 0.0240(3) Uani 1 4 d S T P . .
Fe1 Fe 0.500000 0.500000 0.500000 0.0274(3) Uani 1 2 d S . P . .
O1 O 0.44497(14) 0.36425(14) 0.7971(6) 0.0407(13) Uani 1 1 d D . . . .
N3 N 0.45694(13) 0.51395(13) 0.3088(6) 0.0356(14) Uani 1 1 d . . . . .
N2 N 0.48367(13) 0.40659(13) 0.4809(5) 0.0307(13) Uani 1 1 d . . . . .
N4 N 0.45589(15) 0.46623(14) 0.2094(6) 0.0383(16) Uani 1 1 d . . . . .
H3 H 0.471665 0.427449 0.224238 0.046 Uiso 1 1 calc R U . . .
N5 N 0.41755(13) 0.51712(13) 0.6027(5) 0.0324(14) Uani 1 1 d . . . . .
N6 N 0.39306(14) 0.47757(14) 0.7037(6) 0.0392(15) Uani 1 1 d . . . . .
H7 H 0.411670 0.441804 0.732917 0.047 Uiso 1 1 calc R U . . .
N1 N 0.51644(15) 0.15930(15) 0.0768(6) 0.0398(16) Uani 1 1 d . . . . .
C2 C 0.48529(15) 0.35282(15) 0.4479(6) 0.0294(15) Uani 1 1 d . . . . .
C1 C 0.51068(15) 0.18876(16) 0.1807(6) 0.0257(16) Uani 1 1 d . . . . .
C3 C 0.42961(18) 0.56279(17) 0.2389(7) 0.039(2) Uani 1 1 d . . . . .
H6 H 0.423521 0.604326 0.279536 0.047 Uiso 1 1 calc R U . . .
C6 C 0.37528(17) 0.56638(17) 0.5922(7) 0.0404(19) Uani 1 1 d . . . . .
H10 H 0.380507 0.602673 0.531191 0.048 Uiso 1 1 calc R U . . .
C5 C 0.4287(2) 0.48428(19) 0.0882(8) 0.042(2) Uani 1 1 d . . . . .
H4 H 0.422441 0.458128 0.005662 0.050 Uiso 1 1 calc R U . . .
C8 C 0.33642(19) 0.49982(18) 0.7544(7) 0.045(2) Uani 1 1 d . . . . .
H8 H 0.310234 0.480332 0.825828 0.053 Uiso 1 1 calc R U . . .
C7 C 0.32390(19) 0.55675(18) 0.6816(7) 0.044(2) Uani 1 1 d . . . . .
H9 H 0.287119 0.583604 0.691793 0.053 Uiso 1 1 calc R U . . .
C4 C 0.41120(18) 0.54681(18) 0.1023(7) 0.043(2) Uani 1 1 d . . . . .
H5 H 0.390785 0.573541 0.033189 0.052 Uiso 1 1 calc R U . . .
H1 H 0.462(2) 0.356(2) 0.890(3) 0.052(16) Uiso 1 1 d D . . . .
H2 H 0.417(5) 0.330(4) 0.774(11) 0.40(9) Uiso 1 1 d D . . . .

loop_
_atom_site_aniso_label
_atom_site_aniso_U_11
_atom_site_aniso_U_22
_atom_site_aniso_U_33
_atom_site_aniso_U_23
_atom_site_aniso_U_13
_atom_site_aniso_U_12
Nb1 0.02492(19) 0.02492(19) 0.0222(9) 0.000 0.000 0.000
Fe1 0.0309(4) 0.0225(3) 0.0287(12) -0.0026(3) -0.0015(4) 0.0011(2)
O1 0.0461(17) 0.0449(16) 0.031(5) 0.0021(17) -0.0031(17) -0.0017(11)
N3 0.0344(16) 0.0262(15) 0.046(5) -0.0045(16) -0.0020(16) 0.0014(10)
N2 0.0336(16) 0.0312(15) 0.027(5) -0.0017(15) -0.0015(15) 0.0044(10)
N4 0.0505(19) 0.0289(16) 0.036(6) -0.0002(17) -0.004(2) 0.0045(12)
N5 0.0390(16) 0.0243(14) 0.034(5) -0.0024(15) 0.0010(16) -0.0018(10)
N6 0.0404(18) 0.0356(17) 0.042(6) 0.0023(18) -0.0008(18) -0.0014(12)
N1 0.049(2) 0.0329(18) 0.038(6) 0.0009(18) -0.0005(19) 0.0038(12)
C2 0.0309(17) 0.0296(17) 0.028(6) 0.0052(17) -0.0025(17) 0.0021(11)
C1 0.0315(17) 0.0271(17) 0.019(6) 0.0032(18) -0.0007(17) 0.0016(11)
C3 0.041(2) 0.0319(19) 0.045(7) 0.000(2) -0.005(2) 0.0031(13)
C6 0.042(2) 0.0293(18) 0.050(7) -0.0011(19) 0.001(2) 0.0005(13)
C5 0.059(3) 0.039(2) 0.029(8) -0.001(2) -0.011(3) -0.0012(16)
C8 0.045(2) 0.042(2) 0.046(8) -0.007(2) 0.013(2) -0.0044(15)
C7 0.041(2) 0.044(2) 0.047(8) -0.009(2) 0.006(2) 0.0028(15)
C4 0.040(2) 0.040(2) 0.049(8) 0.005(2) -0.010(2) 0.0046(14)

loop_
_atom_type_symbol
_atom_type_description
_atom_type_scat_dispersion_real
_atom_type_scat_dispersion_imag
_atom_type_scat_source
C C -0.0011 0.0005 'International Tables Vol C Tables 4.2.6.8 and 6.1.1.4'
H H 0.0000 0.0000 'International Tables Vol C Tables 4.2.6.8 and 6.1.1.4'
Fe Fe 0.1482 0.3017 'International Tables Vol C Tables 4.2.6.8 and 6.1.1.4'
N N -0.0016 0.0010 'International Tables Vol C Tables 4.2.6.8 and 6.1.1.4'
Nb Nb -0.0343 1.6958 'International Tables Vol C Tables 4.2.6.8 and 6.1.1.4'
O O -0.0014 0.0018 'International Tables Vol C Tables 4.2.6.8 and 6.1.1.4'

loop_
_geom_angle_atom_site_label_1
_geom_angle_atom_site_label_2
_geom_angle_atom_site_label_3
_geom_angle
_geom_angle_site_symmetry_1
_geom_angle_site_symmetry_3
_geom_angle_publ_flag
C2 Nb1 C2 95.18(8) . 16_656 ?
C2 Nb1 C2 145.0(3) 16_656 11_666 ?
C2 Nb1 C2 95.18(8) . 11_666 ?
C2 Nb1 C2 145.0(3) . 6_554 ?
C2 Nb1 C2 95.18(8) 11_666 6_554 ?
C2 Nb1 C2 95.18(8) 16_656 6_554 ?
C1 Nb1 C2 72.01(18) 11_666 16_656 ?
C1 Nb1 C2 72.01(18) . 6_554 ?
C1 Nb1 C2 142.94(18) 16_656 16_656 ?
C1 Nb1 C2 74.84(15) 6_554 16_656 ?
C1 Nb1 C2 74.84(15) 11_666 6_554 ?
C1 Nb1 C2 142.94(18) . . ?
C1 Nb1 C2 76.84(15) . 16_656 ?
C1 Nb1 C2 74.84(15) 16_656 . ?
C1 Nb1 C2 76.84(15) 16_656 6_554 ?
C1 Nb1 C2 76.84(15) 11_666 . ?
C1 Nb1 C2 142.94(18) 6_554 6_554 ?
C1 Nb1 C2 76.84(15) 6_554 11_666 ?
C1 Nb1 C2 72.02(18) 6_554 . ?
C1 Nb1 C2 72.01(18) 16_656 11_666 ?
C1 Nb1 C2 142.94(18) 11_666 11_666 ?
C1 Nb1 C2 74.84(15) . 11_666 ?
C1 Nb1 C1 71.0(2) . 6_554 ?
C1 Nb1 C1 131.54(14) . 11_666 ?
C1 Nb1 C1 71.0(2) 16_656 11_666 ?
C1 Nb1 C1 131.54(14) 16_656 6_554 ?
C1 Nb1 C1 131.54(14) 11_666 6_554 ?
C1 Nb1 C1 131.54(14) . 16_656 ?
N3 Fe1 N3 180.0 . 9_666 ?
N2 Fe1 N3 90.84(15) . 9_666 ?
N2 Fe1 N3 90.84(15) 9_666 . ?
N2 Fe1 N3 89.16(15) . . ?
N2 Fe1 N3 89.16(15) 9_666 9_666 ?
N2 Fe1 N2 180.0 9_666 . ?
N2 Fe1 N5 94.06(12) . . ?
N2 Fe1 N5 85.94(12) . 9_666 ?
N2 Fe1 N5 85.94(12) 9_666 . ?
N2 Fe1 N5 94.06(12) 9_666 9_666 ?
N5 Fe1 N3 91.03(16) 9_666 9_666 ?
N5 Fe1 N3 91.03(16) . . ?
N5 Fe1 N3 88.97(16) 9_666 . ?
N5 Fe1 N3 88.97(16) . 9_666 ?
N5 Fe1 N5 180.00(15) . 9_666 ?
H1 O1 H2 107(4) . . ?
N4 N3 Fe1 120.4(3) . . ?
C3 N3 Fe1 137.0(3) . . ?
C3 N3 N4 102.4(5) . . ?
C2 N2 Fe1 164.6(4) . . ?
N3 N4 H3 123.7 . . ?
C5 N4 N3 112.6(4) . . ?
C5 N4 H3 123.7 . . ?
N6 N5 Fe1 123.4(2) . . ?
N6 N5 C6 105.5(4) . . ?
C6 N5 Fe1 131.1(3) . . ?
N5 N6 H7 124.3 . . ?
C8 N6 N5 111.4(3) . . ?
C8 N6 H7 124.3 . . ?
N2 C2 Nb1 173.5(3) . . ?
N1 C1 Nb1 177.2(4) . . ?
N3 C3 H6 123.6 . . ?
N3 C3 C4 112.9(4) . . ?
C4 C3 H6 123.6 . . ?
N5 C6 H10 124.7 . . ?
N5 C6 C7 110.6(4) . . ?
C7 C6 H10 124.7 . . ?
N4 C5 H4 126.2 . . ?
N4 C5 C4 107.7(5) . . ?
C4 C5 H4 126.2 . . ?
N6 C8 H8 126.7 . . ?
N6 C8 C7 106.5(4) . . ?
C7 C8 H8 126.7 . . ?
C6 C7 C8 106.0(4) . . ?
C6 C7 H9 127.0 . . ?
C8 C7 H9 127.0 . . ?
C3 C4 H5 127.8 . . ?
C5 C4 C3 104.4(5) . . ?
C5 C4 H5 127.8 . . ?

loop_
_geom_bond_atom_site_label_1
_geom_bond_atom_site_label_2
_geom_bond_distance
_geom_bond_site_symmetry_2
_geom_bond_publ_flag
Nb1 C2 2.260(4) . ?
Nb1 C2 2.260(4) 11_666 ?
Nb1 C2 2.260(4) 16_656 ?
Nb1 C2 2.260(4) 6_554 ?
Nb1 C1 2.223(5) . ?
Nb1 C1 2.223(5) 6_554 ?
Nb1 C1 2.223(5) 16_656 ?
Nb1 C1 2.223(5) 11_666 ?
Fe1 N3 2.014(5) . ?
Fe1 N3 2.014(5) 9_666 ?
Fe1 N2 1.976(3) 9_666 ?
Fe1 N2 1.976(3) . ?
Fe1 N5 1.993(3) 9_666 ?
Fe1 N5 1.993(3) . ?
O1 H1 0.95(2) . ?
O1 H2 0.94(2) . ?
N3 N4 1.357(6) . ?
N3 C3 1.332(6) . ?
N2 C2 1.158(5) . ?
N4 H3 0.8800 . ?
N4 C5 1.317(8) . ?
N5 N6 1.348(6) . ?
N5 C6 1.351(4) . ?
N6 H7 0.8800 . ?
N6 C8 1.348(5) . ?
N1 C1 1.151(7) . ?
C3 H6 0.9500 . ?
C3 C4 1.370(8) . ?
C6 H10 0.9500 . ?
C6 C7 1.368(7) . ?
C5 H4 0.9500 . ?
C5 C4 1.354(5) . ?
C8 H8 0.9500 . ?
C8 C7 1.387(7) . ?
C7 H9 0.9500 . ?
C4 H5 0.9500 . ?

loop_
_geom_torsion_atom_site_label_1
_geom_torsion_atom_site_label_2
_geom_torsion_atom_site_label_3
_geom_torsion_atom_site_label_4
_geom_torsion
_geom_torsion_site_symmetry_1
_geom_torsion_site_symmetry_2
_geom_torsion_site_symmetry_3
_geom_torsion_site_symmetry_4
_geom_torsion_publ_flag
Fe1 N3 N4 C5 -176.9(3) . . . . ?
Fe1 N3 C3 C4 175.4(3) . . . . ?
Fe1 N5 N6 C8 -179.0(3) . . . . ?
Fe1 N5 C6 C7 178.1(4) . . . . ?
N3 N4 C5 C4 1.1(6) . . . . ?
N3 C3 C4 C5 -0.2(6) . . . . ?
N4 N3 C3 C4 0.8(5) . . . . ?
N4 C5 C4 C3 -0.5(6) . . . . ?
N5 N6 C8 C7 0.1(6) . . . . ?
N5 C6 C7 C8 2.2(6) . . . . ?
N6 N5 C6 C7 -2.1(6) . . . . ?
N6 C8 C7 C6 -1.3(6) . . . . ?
C3 N3 N4 C5 -1.2(5) . . . . ?
C6 N5 N6 C8 1.2(6) . . . . ?
